data_5900040
loop_
_publ_author_name
'Morrison, J. D.'
'Robertson, J. Monteath'

_publ_section_title
;
 The crystal and molecular structure of certain dicarboxylic acids.
 Part VI. Sebacic acid
;
_journal_name_full 'Journal of the Chemical Society'
_journal_page_first 993
_journal_page_last 1001
_journal_paper_doi 10.1039/JR9490000993
_journal_year 1949
_chemical_formula_sum 'C10 H18 O4'
_chemical_name_common 'Sebacic acid'
_chemical_name_systematic 'Decanedioic acid'
_space_group_crystal_system monoclinic
_space_group_IT_number 14
_space_group_name_Hall '-P 2yab'
_space_group_name_H-M_alt 'P 1 21/a 1'
_cell_angle_alpha 90
_cell_angle_beta 133.8(3)
_cell_angle_gamma 90
_cell_formula_units_Z 2
_cell_length_a 10.10(3)
_cell_length_b 5.00(1)
_cell_length_c 15.10(5)
_cod_data_source_file 040_decanedioic_acid.cif
_cod_data_source_block decanedioic_acid
_cod_original_sg_symbol_H-M 'P 21/a'
_cod_database_code 5900040

loop_
_space_group_symop_id
_space_group_symop_operation_xyz
1 x,y,z
2 -x+1/2,y+1/2,-z
3 -x,-y,-z
4 x+1/2,-y+1/2,z

loop_
_atom_site_label
_atom_site_type_symbol
_atom_site_symmetry_multiplicity
_atom_site_Wyckoff_symbol
_atom_site_fract_x
_atom_site_fract_y
_atom_site_fract_z
_atom_site_attached_hydrogens
_atom_site_calc_flag
C1 C 4 e -0.022 0.054 0.037 0 d
C2 C 4 e 0.038 -0.126 0.138 0 d
C3 C 4 e 0.004 -0.019 0.215 0 d
C4 C 4 e 0.064 -0.200 0.315 0 d
C5 C 4 e 0.035 -0.114 0.396 0 d
O1 O 4 e -0.050 0.096 0.372 ? d
O2 O 4 e 0.103 -0.264 0.486 ? d
H1 H 4 e -0.164 0.083 -0.025 0 d
H2 H 4 e 0.039 0.244 0.072 0 d
H3 H 4 e -0.017 -0.311 0.106 0 d
H4 H 4 e 0.183 -0.153 0.200 0 d
H5 H 4 e -0.139 0.008 0.153 0 d
H6 H 4 e 0.061 0.169 0.247 0 d
H7 H 4 e 0.003 -0.389 0.280 0 d
H8 H 4 e 0.208 -0.228 0.378 0 d
. . . . . . . 1 dum

loop_
_citation_author_citation_id
_citation_author_ordinal
_citation_author_name
1 1 'Kitajgorodskij, A. I.'

loop_
_citation_id
_citation_coordinate_linkage
_citation_title
_citation_book_title
_citation_country
_citation_page_first
_citation_page_last
_citation_year
_citation_book_publisher
_cod_citation_special_details
1 yes ? 'Organicheskaja Kristallokhimija' USSR ? ? 1955 'Izdatel'stvo Akademii Nauk SSSR'
;

Coordinates are presented as published in this book, Kitajgorodskij's
"Organicheskaja Kristallokhimija", keyed in manually.

Saulius Gra\<zulis
;

loop_
_geom_angle
_geom_angle_atom_site_label_1
_geom_angle_atom_site_label_2
_geom_angle_atom_site_label_3
114 C6 C1 C2
115 C1 C2 C3
114 C2 C3 C4
118 C3 C4 C5
120 C4 C5 O1
124 O1 C5 O2
116 C4 C5 O2

loop_
_geom_bond_atom_site_label_1
_geom_bond_atom_site_label_2
_geom_bond_distance
O1 C5 1.24(3)
O2 C5 1.27(3)
C5 C4 1.51(3)
C3 C4 1.48(3)
C3 C2 1.59(3)
C2 C1 1.50(3)
C1 C6 1.54(3)

loop_
_cod_changelog_entry_id
_cod_changelog_entry_author
_cod_changelog_entry_date
_cod_changelog_entry_text
1 'Vaitkus, Antanas' 2018-06-17T09:03:28+03:00
;
 Updated the space group information and added the symmetry operation list.
;
2 'Vaitkus, Antanas' 2021-05-03T16:04:50+03:00
;
 Added the '_citation_author_ordinal' data item to the CITATION_AUTHOR loop
 and updated the '_citation_author_name' data item value.
;
3 'Vaitkus, Antanas' 2023-12-08T16:25:00+02:00
;
 Changed the '_atom_site_attached_hydrogens' data values for the 'O1' and 'O2'
 atom sites from '0.5' to unknown ('?') and added a generic dummy atom with a
 single attached hydrogen atom. This is meant to indicate that the structure
 contains an additional H atom that is bound to either the 'O1' or the 'O2'
 atom site.
;
